data_1541282
loop_
_publ_author_name
'Murashova, E.V.'
'Velikodnyi, Yu.A.'
'Trunov, V.K.'

_publ_section_title
;
 Crystal structure of Na Mg4 (V O4)3
;
_journal_name_full 'Zhurnal Strukturnoi Khimii (Issue-No. from 1981)'
_journal_page_first 182
_journal_page_last 184
_journal_volume 29
_journal_year 1988
_chemical_formula_sum 'Mg4 Na O12 V3'
_chemical_name_systematic 'Na Mg4 (V O4)3'
_space_group_IT_number 122
_symmetry_space_group_name_Hall 'I -4 2bw'
_symmetry_space_group_name_H-M 'I -4 2 d'
_cell_angle_alpha 90
_cell_angle_beta 90
_cell_angle_gamma 90
_cell_formula_units_Z 4
_cell_length_a 6.89
_cell_length_b 6.89
_cell_length_c 19.292
_cell_volume 915.832
_citation_journal_id_ASTM ZSTKAI
_cod_data_source_file Murashova_ZSTKAI_1988_657.cif
_cod_data_source_block Mg4Na1O12V3
_cod_original_cell_volume 915.8317
_cod_original_formula_sum 'Mg4 Na1 O12 V3'
_cod_database_code 1541282

loop_
_symmetry_equiv_pos_as_xyz
x,y,z
y,-x,-z
-x,-y,z
-y,x,-z
x,-y+1/2,-z+1/4
-y+1/2,-x,z+3/4
-x,y+1/2,-z+1/4
y+1/2,x,z+3/4
x+1/2,y+1/2,z+1/2
y+1/2,-x+1/2,-z+1/2
-x+1/2,-y+1/2,z+1/2
-y+1/2,x+1/2,-z+1/2
x+1/2,-y+1,-z+3/4
-y+1,-x+1/2,z+5/4
-x+1/2,y+1,-z+3/4
y+1,x+1/2,z+5/4

loop_
_atom_site_label
_atom_site_type_symbol
_atom_site_fract_x
_atom_site_fract_y
_atom_site_fract_z
_atom_site_occupancy
_atom_site_U_iso_or_equiv
Na1 Na+1 0 0 0.5 1 0.0
O1 O-2 0.0542 0.2075 0.0454 1 0.0
Mg1 Mg+2 0 0 0.22581 1 0.0
V2 V+5 0.34882 0.75 0.125 1 0.0
O3 O-2 0.4919 0.1994 0.05904 1 0.0
Mg2 Mg+2 0.2413 0.25 0.125 1 0.0
O2 O-2 0.2282 0.5418 0.09863 1 0.0
V1 V+5 0 0 0 1 0.0
